data_4303742
loop_
_publ_author_name
'Haisheng Lin'
'Xiaomeng Wu'
'Paul A. Maggard'

_publ_section_title
;
Ligand-Based Modification of the Structures and Optical Properties of New
Silver(I)-Rhenate(VII) Oxide/Organic Hybrid Solids
;
_journal_name_full 'Inorganic Chemistry'
_journal_page_first 11265
_journal_page_last 11276
_journal_paper_doi 10.1021/ic901749r
_journal_volume 48
_journal_year 2009
_chemical_formula_moiety 'C24 H24 Ag N4, O4 Re'
_chemical_formula_sum 'C24 H24 Ag N4 O4 Re'
_chemical_formula_weight 726.55
_chemical_name_systematic
; 
 ? 
;
_space_group_IT_number 48
_symmetry_cell_setting orthorhombic
_symmetry_space_group_name_Hall '-P 2ab 2bc'
_symmetry_space_group_name_H-M 'P n n n :2'
_atom_sites_solution_hydrogens geom
_atom_sites_solution_primary direct
_atom_sites_solution_secondary difmap
_audit_creation_method SHELXL-97
_cell_angle_alpha 90.00
_cell_angle_beta 90.00
_cell_angle_gamma 90.00
_cell_formula_units_Z 2
_cell_length_a 6.3716(3)
_cell_length_b 13.1646(5)
_cell_length_c 14.8622(6)
_cell_measurement_reflns_used 3630
_cell_measurement_temperature 296(2)
_cell_measurement_theta_max 22.20
_cell_measurement_theta_min 2.74
_cell_volume 1246.63(9)
_computing_cell_refinement 'Bruker SMART'
_computing_data_collection 'Bruker SMART'
_computing_data_reduction 'Bruker SAINT'
_computing_molecular_graphics 'Bruker SHELXTL'
_computing_publication_material 'Bruker SHELXTL'
_computing_structure_refinement 'SHELXL-97 (Sheldrick, 1997)'
_computing_structure_solution 'SHELXS-97 (Sheldrick, 1990)'
_diffrn_ambient_temperature 296(2)
_diffrn_measured_fraction_theta_full 0.999
_diffrn_measured_fraction_theta_max 0.999
_diffrn_measurement_device_type 'CCD area detector'
_diffrn_measurement_method 'phi and omega scans'
_diffrn_radiation_monochromator graphite
_diffrn_radiation_source 'fine-focus sealed tube'
_diffrn_radiation_type MoK\a
_diffrn_radiation_wavelength 0.71073
_diffrn_reflns_av_R_equivalents 0.0443
_diffrn_reflns_av_sigmaI/netI 0.0153
_diffrn_reflns_limit_h_max 7
_diffrn_reflns_limit_h_min -7
_diffrn_reflns_limit_k_max 15
_diffrn_reflns_limit_k_min -15
_diffrn_reflns_limit_l_max 17
_diffrn_reflns_limit_l_min -17
_diffrn_reflns_number 19042
_diffrn_reflns_theta_full 25.35
_diffrn_reflns_theta_max 25.35
_diffrn_reflns_theta_min 2.74
_exptl_absorpt_coefficient_mu 5.673
_exptl_absorpt_correction_type none
_exptl_crystal_colour colorless
_exptl_crystal_density_diffrn 1.936
_exptl_crystal_density_method 'not measured'
_exptl_crystal_description needless
_exptl_crystal_F_000 700.0
_exptl_crystal_size_max 0.36
_exptl_crystal_size_mid 0.04
_exptl_crystal_size_min 0.04
_refine_diff_density_max 3.056
_refine_diff_density_min -4.823
_refine_diff_density_rms 0.184
_refine_ls_extinction_method none
_refine_ls_goodness_of_fit_ref 1.124
_refine_ls_hydrogen_treatment mixed
_refine_ls_matrix_type full
_refine_ls_number_parameters 87
_refine_ls_number_reflns 1148
_refine_ls_number_restraints 0
_refine_ls_restrained_S_all 1.124
_refine_ls_R_factor_all 0.0660
_refine_ls_R_factor_gt 0.0518
_refine_ls_shift/su_max 0.000
_refine_ls_shift/su_mean 0.000
_refine_ls_structure_factor_coef Fsqd
_refine_ls_weighting_details 'calc w=1/[\s^2^(Fo^2^)+(0.1210P)^2^+5.9133P] where P=(Fo^2^+2Fc^2^)/3'
_refine_ls_weighting_scheme calc
_refine_ls_wR_factor_gt 0.1836
_refine_ls_wR_factor_ref 0.1979
_reflns_number_gt 832
_reflns_number_total 1148
_reflns_threshold_expression >2sigma(I)
_cod_data_source_file ic901749r_si_002_9.cif
_cod_data_source_block 9
_cod_depositor_comments
;
The following automatic conversions were performed:
'_symmetry_cell_setting' value 'Orthorhombic' changed to 'orthorhombic'
according to '/home/saulius/struct/CIF-dictionaries/cif_core.dic'
dictionary named 'cif_core.dic' version 2.4.1 from 2010-06-29.

Automatic conversion script
Id: cif_fix_enum 1527 2010-12-29 10:47:43Z saulius 
;
_cod_original_cell_volume 1246.64(9)
_cod_original_sg_symbol_H-M 'P n n n'
_cod_database_code 4303742

loop_
_symmetry_equiv_pos_as_xyz
'x, y, z'
'-x+1/2, -y+1/2, z'
'-x+1/2, y, -z+1/2'
'x, -y+1/2, -z+1/2'
'-x, -y, -z'
'x-1/2, y-1/2, -z'
'x-1/2, -y, z-1/2'
'-x, y-1/2, z-1/2'

loop_
_atom_site_label
_atom_site_type_symbol
_atom_site_fract_x
_atom_site_fract_y
_atom_site_fract_z
_atom_site_U_iso_or_equiv
_atom_site_adp_type
_atom_site_occupancy
_atom_site_symmetry_multiplicity
_atom_site_calc_flag
_atom_site_refinement_flags
_atom_site_disorder_assembly
_atom_site_disorder_group
Ag1 Ag 0.2500 0.7500 0.7500 0.0778(8) Uani 1 4 d S . .
Re1 Re 0.2500 0.2500 0.7500 0.0523(4) Uani 1 4 d S . .
O1 O 0.0956(17) 0.3252(7) 0.6839(6) 0.101(3) Uani 1 1 d . . .
N1 N 0.4482(12) 0.6447(6) 0.6586(6) 0.052(2) Uani 1 1 d . . .
C1 C 0.5203(15) 0.5535(8) 0.6857(7) 0.049(2) Uani 1 1 d . . .
H1 H 0.4738 0.5275 0.7404 0.059 Uiso 1 1 calc R . .
C2 C 0.661(2) 0.4971(6) 0.6354(7) 0.048(2) Uani 1 1 d . . .
H2 H 0.7057 0.4342 0.6564 0.057 Uiso 1 1 calc R . .
C3 C 0.7343(13) 0.5332(8) 0.5544(7) 0.042(2) Uani 1 1 d . . .
C4 C 0.6543(16) 0.6259(8) 0.5273(8) 0.055(3) Uani 1 1 d . . .
H4 H 0.6953 0.6533 0.4723 0.066 Uiso 1 1 calc R . .
C5 C 0.5166(15) 0.6776(8) 0.5799(9) 0.060(3) Uani 1 1 d . . .
H5 H 0.4675 0.7399 0.5594 0.072 Uiso 1 1 calc R . .
C6 C 0.8915(18) 0.4762(9) 0.4996(7) 0.050(3) Uani 1 1 d . . .
H3 H 0.924(19) 0.408(10) 0.514(8) 0.08(4) Uiso 1 1 d . . .
H6 H 0.83(2) 0.465(9) 0.446(9) 0.07(3) Uiso 1 1 d . . .

loop_
_atom_site_aniso_label
_atom_site_aniso_U_11
_atom_site_aniso_U_22
_atom_site_aniso_U_33
_atom_site_aniso_U_23
_atom_site_aniso_U_13
_atom_site_aniso_U_12
Ag1 0.0274(8) 0.0362(9) 0.170(3) 0.000 0.000 0.000
Re1 0.0750(7) 0.0478(6) 0.0341(5) 0.000 0.000 0.000
O1 0.111(7) 0.109(7) 0.083(6) 0.051(6) 0.018(6) 0.044(6)
N1 0.033(4) 0.038(4) 0.085(6) 0.006(4) -0.016(4) -0.003(3)
C1 0.047(5) 0.055(6) 0.044(5) -0.005(4) -0.011(4) 0.004(4)
C2 0.065(7) 0.043(5) 0.035(5) -0.006(4) -0.017(5) 0.006(4)
C3 0.047(5) 0.035(4) 0.046(6) -0.012(4) -0.014(4) -0.010(4)
C4 0.046(5) 0.052(6) 0.067(7) 0.017(5) -0.013(5) -0.019(5)
C5 0.037(5) 0.044(5) 0.099(9) 0.017(6) -0.006(5) -0.006(4)
C6 0.060(7) 0.052(6) 0.039(5) -0.017(5) -0.004(5) -0.017(5)

loop_
_atom_type_symbol
_atom_type_description
_atom_type_scat_dispersion_real
_atom_type_scat_dispersion_imag
_atom_type_scat_source
C C 0.0033 0.0016 'International Tables Vol C Tables 4.2.6.8 and 6.1.1.4'
H H 0.0000 0.0000 'International Tables Vol C Tables 4.2.6.8 and 6.1.1.4'
N N 0.0061 0.0033 'International Tables Vol C Tables 4.2.6.8 and 6.1.1.4'
O O 0.0106 0.0060 'International Tables Vol C Tables 4.2.6.8 and 6.1.1.4'
Ag Ag -0.8971 1.1015 'International Tables Vol C Tables 4.2.6.8 and 6.1.1.4'
Re Re -1.0185 7.2310 'International Tables Vol C Tables 4.2.6.8 and 6.1.1.4'

loop_
_geom_angle_atom_site_label_1
_geom_angle_atom_site_label_2
_geom_angle_atom_site_label_3
_geom_angle
_geom_angle_site_symmetry_1
_geom_angle_site_symmetry_3
_geom_angle_publ_flag
N1 Ag1 N1 113.9(4) . 4_566 ?
N1 Ag1 N1 108.2(4) . 2_565 ?
N1 Ag1 N1 106.5(4) 4_566 2_565 ?
N1 Ag1 N1 106.5(4) . 3_556 ?
N1 Ag1 N1 108.2(4) 4_566 3_556 ?
N1 Ag1 N1 113.9(4) 2_565 3_556 ?
O1 Re1 O1 109.0(8) . 3_556 ?
O1 Re1 O1 109.8(7) . 2 ?
O1 Re1 O1 109.6(7) 3_556 2 ?
O1 Re1 O1 109.6(7) . 4_556 ?
O1 Re1 O1 109.8(7) 3_556 4_556 ?
O1 Re1 O1 109.0(8) 2 4_556 ?
C5 N1 C1 116.4(9) . . ?
C5 N1 Ag1 120.2(7) . . ?
C1 N1 Ag1 122.9(7) . . ?
N1 C1 C2 122.5(10) . . ?
N1 C1 H1 118.8 . . ?
C2 C1 H1 118.8 . . ?
C3 C2 C1 120.5(9) . . ?
C3 C2 H2 119.7 . . ?
C1 C2 H2 119.7 . . ?
C2 C3 C4 115.7(10) . . ?
C2 C3 C6 122.1(10) . . ?
C4 C3 C6 122.2(11) . . ?
C5 C4 C3 120.8(10) . . ?
C5 C4 H4 119.6 . . ?
C3 C4 H4 119.6 . . ?
N1 C5 C4 124.0(10) . . ?
N1 C5 H5 118.0 . . ?
C4 C5 H5 118.0 . . ?
C3 C6 C6 113.5(10) . 5_766 ?
C3 C6 H3 120(8) . . ?
C6 C6 H3 101(8) 5_766 . ?
C3 C6 H6 107(9) . . ?
C6 C6 H6 116(9) 5_766 . ?
H3 C6 H6 98(10) . . ?

loop_
_geom_bond_atom_site_label_1
_geom_bond_atom_site_label_2
_geom_bond_distance
_geom_bond_site_symmetry_2
_geom_bond_publ_flag
Ag1 N1 2.316(9) . ?
Ag1 N1 2.316(9) 4_566 ?
Ag1 N1 2.316(9) 2_565 ?
Ag1 N1 2.316(9) 3_556 ?
Re1 O1 1.707(8) . ?
Re1 O1 1.707(8) 3_556 ?
Re1 O1 1.707(8) 2 ?
Re1 O1 1.707(8) 4_556 ?
N1 C5 1.320(14) . ?
N1 C1 1.347(12) . ?
C1 C2 1.383(15) . ?
C2 C3 1.377(16) . ?
C3 C4 1.383(14) . ?
C3 C6 1.493(15) . ?
C4 C5 1.358(16) . ?
C6 C6 1.52(2) 5_766 ?
C1 H1 0.9300 . ?
C2 H2 0.9300 . ?
C4 H4 0.9300 . ?
C5 H5 0.9300 . ?
C6 H3 0.95(13) . ?
C6 H6 0.89(14) . ?
